data_4032819
loop_
_publ_author_name
'Li, Zong-Jun'
'Wang, Sisi'
'Li, Shu-Hui'
'Sun, Tao'
'Yang, Wei-Wei'
'Shoyama, Kazutaka'
'Nakagawa, Takafumi'
'Jeon, Il'
'Yang, Xiaoniu'
'Matsuo, Yutaka'
'Gao, Xiang'

_publ_section_title
;
 Regiocontrolled Electrosynthesis of [60]Fullerene Bisadducts:
 Photovoltaic Performance and Crystal Structures of C60 o-Quinodimethane
 Bisadducts.
;
_journal_issue 16
_journal_name_full 'The Journal of organic chemistry'
_journal_page_first 8676
_journal_page_last 8685
_journal_paper_doi 10.1021/acs.joc.7b01732
_journal_volume 82
_journal_year 2017
_chemical_formula_moiety 'C39 H9 Cl3'
_chemical_formula_sum 'C39 H9 Cl3'
_chemical_formula_weight 583.81
_chemical_name_systematic
; 
 ? 
;
_space_group_IT_number 15
_symmetry_cell_setting monoclinic
_symmetry_space_group_name_Hall '-C 2yc'
_symmetry_space_group_name_H-M 'C 1 2/c 1'
_atom_sites_solution_hydrogens geom
_atom_sites_solution_primary direct
_atom_sites_solution_secondary difmap
_audit_creation_method SHELXL-97
_cell_angle_alpha 90.00
_cell_angle_beta 100.0560(10)
_cell_angle_gamma 90.00
_cell_formula_units_Z 8
_cell_length_a 22.3397(19)
_cell_length_b 10.2812(9)
_cell_length_c 20.0732(17)
_cell_measurement_reflns_used 2352
_cell_measurement_temperature 188(2)
_cell_measurement_theta_max 26.05
_cell_measurement_theta_min 1.85
_cell_volume 4539.6(7)
_computing_cell_refinement 'Bruker SAINT'
_computing_data_collection 'Bruker APEX2'
_computing_data_reduction 'Bruker SAINT'
_computing_molecular_graphics 'Bruker SHELXTL'
_computing_publication_material 'Bruker SHELXTL'
_computing_structure_refinement 'SHELXL-97 (Sheldrick, 1997)'
_computing_structure_solution 'SHELXS-97 (Sheldrick, 1990)'
_diffrn_ambient_temperature 188(2)
_diffrn_measured_fraction_theta_full 0.992
_diffrn_measured_fraction_theta_max 0.992
_diffrn_measurement_device_type 'Bruker APEX-II CCD'
_diffrn_measurement_method '\f and \w scans'
_diffrn_radiation_monochromator graphite
_diffrn_radiation_source 'fine-focus sealed tube'
_diffrn_radiation_type MoK\a
_diffrn_radiation_wavelength 0.71073
_diffrn_reflns_av_R_equivalents 0.0376
_diffrn_reflns_av_sigmaI/netI 0.0432
_diffrn_reflns_limit_h_max 27
_diffrn_reflns_limit_h_min -27
_diffrn_reflns_limit_k_max 11
_diffrn_reflns_limit_k_min -12
_diffrn_reflns_limit_l_max 24
_diffrn_reflns_limit_l_min -21
_diffrn_reflns_number 13778
_diffrn_reflns_theta_full 26.05
_diffrn_reflns_theta_max 26.05
_diffrn_reflns_theta_min 1.85
_exptl_absorpt_coefficient_mu 0.438
_exptl_absorpt_correction_T_max 0.990
_exptl_absorpt_correction_T_min 0.983
_exptl_absorpt_correction_type multi-scan
_exptl_absorpt_process_details 'SADABS, Sheldrick, 1996'
_exptl_crystal_colour black
_exptl_crystal_density_diffrn 1.708
_exptl_crystal_density_method 'not measured'
_exptl_crystal_description block
_exptl_crystal_F_000 2352
_refine_diff_density_max 0.540
_refine_diff_density_min -0.505
_refine_diff_density_rms 0.070
_refine_ls_extinction_method none
_refine_ls_goodness_of_fit_ref 1.028
_refine_ls_hydrogen_treatment mixed
_refine_ls_matrix_type full
_refine_ls_number_parameters 415
_refine_ls_number_reflns 4457
_refine_ls_number_restraints 0
_refine_ls_restrained_S_all 1.028
_refine_ls_R_factor_all 0.0791
_refine_ls_R_factor_gt 0.0562
_refine_ls_shift/su_max 0.006
_refine_ls_shift/su_mean 0.001
_refine_ls_structure_factor_coef Fsqd
_refine_ls_weighting_details 'calc w=1/[\s^2^(Fo^2^)+(0.0782P)^2^+4.4465P] where P=(Fo^2^+2Fc^2^)/3'
_refine_ls_weighting_scheme calc
_refine_ls_wR_factor_gt 0.1321
_refine_ls_wR_factor_ref 0.1469
_reflns_number_gt 3301
_reflns_number_total 4457
_reflns_threshold_expression >2sigma(I)
_cod_data_source_file jo7b01732_si_002.cif
_cod_data_source_block lzj_trans3_C60(QM)2
_cod_original_sg_symbol_H-M C2/c
_cod_database_code 4032819

loop_
_symmetry_equiv_pos_as_xyz
'x, y, z'
'-x, y, -z+1/2'
'x+1/2, y+1/2, z'
'-x+1/2, y+1/2, -z+1/2'
'-x, -y, -z'
'x, -y, z-1/2'
'-x+1/2, -y+1/2, -z'
'x+1/2, -y+1/2, z-1/2'

loop_
_atom_site_label
_atom_site_type_symbol
_atom_site_fract_x
_atom_site_fract_y
_atom_site_fract_z
_atom_site_U_iso_or_equiv
_atom_site_adp_type
_atom_site_occupancy
_atom_site_symmetry_multiplicity
_atom_site_calc_flag
Cl1 Cl 0.19954(4) 0.05926(10) 0.07713(4) 0.0530(3) Uani 1 1 d
Cl2 Cl 0.09329(5) -0.10484(10) 0.05781(5) 0.0623(3) Uani 1 1 d
Cl3 Cl 0.09639(6) 0.12150(11) -0.02546(5) 0.0735(4) Uani 1 1 d
C77 C 0.13931(17) -0.0029(3) 0.01768(16) 0.0418(8) Uani 1 1 d
C9 C 0.15796(11) 0.4205(3) 0.24644(14) 0.0246(6) Uani 1 1 d
C14 C 0.02947(12) 0.0873(2) 0.24291(14) 0.0233(6) Uani 1 1 d
C5 C 0.10268(11) 0.2837(3) 0.38606(12) 0.0217(6) Uani 1 1 d
C21 C 0.10154(12) 0.5582(3) 0.38612(14) 0.0276(6) Uani 1 1 d
C3 C 0.08021(12) 0.1268(3) 0.29259(14) 0.0238(6) Uani 1 1 d
C12 C 0.09642(12) 0.1962(3) 0.18550(13) 0.0246(6) Uani 1 1 d
C63 C 0.21993(14) -0.0791(3) 0.36057(16) 0.0327(7) Uani 1 1 d
C10 C 0.13352(12) 0.4207(3) 0.17922(14) 0.0268(6) Uani 1 1 d
C28 C 0.05104(12) 0.3490(3) 0.09822(13) 0.0280(6) Uani 1 1 d
C38 C 0.00327(13) 0.5582(3) 0.41178(14) 0.0314(7) Uani 1 1 d
C26 C 0.10165(12) 0.5336(3) 0.14797(14) 0.0303(7) Uani 1 1 d
C20 C 0.06064(12) 0.4883(3) 0.42128(13) 0.0278(6) Uani 1 1 d
C1 C 0.16702(11) 0.2986(3) 0.29107(13) 0.0232(6) Uani 1 1 d
C23 C 0.07984(13) 0.7148(3) 0.29222(16) 0.0328(7) Uani 1 1 d
C7 C 0.14046(11) 0.4888(3) 0.35221(13) 0.0254(6) Uani 1 1 d
C13 C 0.03950(12) 0.1291(3) 0.17719(14) 0.0247(6) Uani 1 1 d
C11 C 0.10189(12) 0.3039(3) 0.14758(13) 0.0269(6) Uani 1 1 d
C42 C 0.02929(13) 0.7589(3) 0.24264(16) 0.0340(7) Uani 1 1 d
C22 C 0.07010(13) 0.6728(3) 0.35497(15) 0.0321(7) Uani 1 1 d
C6 C 0.14208(11) 0.3504(3) 0.35319(13) 0.0223(6) Uani 1 1 d
C8 C 0.15050(11) 0.5329(3) 0.28613(14) 0.0264(6) Uani 1 1 d
C24 C 0.12116(12) 0.6441(3) 0.25757(15) 0.0299(7) Uani 1 1 d
C27 C 0.05120(13) 0.4898(3) 0.09796(13) 0.0310(7) Uani 1 1 d
C29 C -0.00416(12) 0.2824(3) 0.08903(12) 0.0265(6) Uani 1 1 d
C19 C 0.06088(12) 0.3533(3) 0.42055(13) 0.0256(6) Uani 1 1 d
C68 C 0.23635(12) 0.2687(3) 0.31261(15) 0.0284(6) Uani 1 1 d
C62 C 0.21498(12) 0.0373(3) 0.32564(14) 0.0271(6) Uani 1 1 d
C25 C 0.09632(13) 0.6449(3) 0.18621(15) 0.0323(7) Uani 1 1 d
C67 C 0.24528(11) 0.1476(3) 0.35466(14) 0.0269(6) Uani 1 1 d
C43 C 0.03947(13) 0.7158(3) 0.17649(16) 0.0338(7) Uani 1 1 d
C4 C 0.07107(12) 0.1673(3) 0.35469(13) 0.0229(6) Uani 1 1 d
C30 C -0.00996(12) 0.1694(3) 0.12928(13) 0.0254(6) Uani 1 1 d
C65 C 0.28572(15) 0.0233(4) 0.45381(17) 0.0387(8) Uani 1 1 d
C2 C 0.13220(11) 0.1722(3) 0.25735(13) 0.0230(6) Uani 1 1 d
C39 C 0.00933(13) 0.6730(3) 0.37126(15) 0.0329(7) Uani 1 1 d
C66 C 0.27977(13) 0.1405(3) 0.41903(16) 0.0335(7) Uani 1 1 d
C61 C 0.17760(13) 0.0569(3) 0.25667(15) 0.0292(6) Uani 1 1 d
C64 C 0.25591(14) -0.0865(3) 0.42455(17) 0.0379(8) Uani 1 1 d
H9 H 0.1608(14) -0.055(3) -0.0140(16) 0.035(8) Uiso 1 1 d
H1 H 0.2562(12) 0.347(3) 0.3382(14) 0.022(7) Uiso 1 1 d
H3 H 0.3003(13) 0.219(3) 0.4385(14) 0.027(7) Uiso 1 1 d
H2 H 0.2543(13) 0.260(3) 0.2698(15) 0.028(8) Uiso 1 1 d
H8 H 0.1547(14) -0.020(3) 0.2425(15) 0.034(8) Uiso 1 1 d
H7 H 0.2044(15) 0.075(3) 0.2218(17) 0.044(9) Uiso 1 1 d
H6 H 0.1981(14) -0.149(3) 0.3410(16) 0.033(9) Uiso 1 1 d
H4 H 0.3099(16) 0.017(3) 0.4947(18) 0.049(10) Uiso 1 1 d
H5 H 0.2618(15) -0.168(4) 0.4495(18) 0.048(10) Uiso 1 1 d

loop_
_atom_site_aniso_label
_atom_site_aniso_U_11
_atom_site_aniso_U_22
_atom_site_aniso_U_33
_atom_site_aniso_U_23
_atom_site_aniso_U_13
_atom_site_aniso_U_12
Cl1 0.0636(6) 0.0602(6) 0.0362(5) 0.0017(4) 0.0112(4) 0.0012(5)
Cl2 0.0729(7) 0.0520(6) 0.0679(7) 0.0042(5) 0.0285(5) -0.0030(5)
Cl3 0.1015(9) 0.0604(7) 0.0540(6) 0.0192(5) 0.0007(6) 0.0354(6)
C77 0.063(2) 0.0333(18) 0.0311(17) 0.0041(14) 0.0127(16) 0.0145(16)
C9 0.0147(12) 0.0275(16) 0.0322(15) 0.0016(12) 0.0055(11) -0.0027(11)
C14 0.0236(13) 0.0139(14) 0.0310(15) -0.0026(11) 0.0006(11) 0.0035(10)
C5 0.0204(13) 0.0267(15) 0.0156(12) 0.0028(11) -0.0035(10) 0.0014(11)
C21 0.0259(14) 0.0288(16) 0.0252(14) -0.0105(12) -0.0039(11) -0.0041(12)
C3 0.0216(13) 0.0140(13) 0.0350(15) 0.0036(11) 0.0026(11) 0.0033(10)
C12 0.0242(13) 0.0268(15) 0.0235(14) -0.0086(12) 0.0061(11) 0.0070(11)
C63 0.0273(15) 0.0300(17) 0.0409(18) -0.0018(14) 0.0066(13) 0.0027(13)
C10 0.0188(12) 0.0370(17) 0.0271(15) 0.0045(12) 0.0105(11) -0.0002(12)
C28 0.0284(14) 0.0430(18) 0.0141(13) -0.0007(12) 0.0076(11) 0.0012(13)
C38 0.0337(16) 0.0373(18) 0.0228(14) -0.0165(13) 0.0037(12) 0.0006(13)
C26 0.0277(14) 0.0391(18) 0.0267(15) 0.0123(13) 0.0119(12) -0.0074(13)
C20 0.0279(15) 0.0363(17) 0.0177(13) -0.0129(12) 0.0000(11) -0.0013(12)
C1 0.0185(12) 0.0249(15) 0.0262(14) 0.0000(11) 0.0039(11) 0.0008(11)
C23 0.0310(15) 0.0156(14) 0.0493(18) -0.0026(13) 0.0003(13) -0.0072(12)
C7 0.0185(13) 0.0273(16) 0.0275(14) -0.0026(12) -0.0037(11) -0.0032(11)
C13 0.0289(14) 0.0181(14) 0.0274(14) -0.0100(11) 0.0058(12) 0.0036(11)
C11 0.0218(13) 0.0405(18) 0.0207(13) -0.0046(12) 0.0096(11) 0.0039(12)
C42 0.0341(16) 0.0121(14) 0.054(2) 0.0030(13) 0.0019(14) -0.0048(12)
C22 0.0322(16) 0.0222(15) 0.0400(17) -0.0152(13) 0.0008(13) -0.0059(12)
C6 0.0175(12) 0.0266(15) 0.0199(13) 0.0005(11) -0.0047(10) -0.0005(11)
C8 0.0170(13) 0.0269(16) 0.0348(16) 0.0023(12) 0.0028(11) -0.0071(11)
C24 0.0253(14) 0.0208(15) 0.0420(17) 0.0023(13) 0.0018(13) -0.0101(12)
C27 0.0305(15) 0.0455(19) 0.0189(14) 0.0115(13) 0.0096(12) -0.0032(14)
C29 0.0294(15) 0.0374(17) 0.0127(12) -0.0063(11) 0.0034(11) 0.0020(12)
C19 0.0258(14) 0.0377(17) 0.0118(12) 0.0009(11) -0.0012(10) -0.0020(12)
C68 0.0218(14) 0.0265(16) 0.0358(16) -0.0020(13) 0.0017(12) 0.0011(12)
C62 0.0202(13) 0.0282(16) 0.0337(15) -0.0018(12) 0.0068(12) 0.0072(11)
C25 0.0303(15) 0.0288(17) 0.0385(17) 0.0121(14) 0.0076(13) -0.0098(13)
C67 0.0185(13) 0.0312(16) 0.0305(15) -0.0008(12) 0.0030(11) 0.0048(11)
C43 0.0361(17) 0.0182(15) 0.0462(18) 0.0138(13) 0.0050(14) -0.0066(12)
C4 0.0236(13) 0.0203(14) 0.0231(14) 0.0093(11) -0.0009(11) 0.0008(11)
C30 0.0262(14) 0.0287(16) 0.0205(13) -0.0110(11) 0.0022(11) 0.0022(12)
C65 0.0339(17) 0.053(2) 0.0289(17) 0.0085(15) 0.0030(14) 0.0028(15)
C2 0.0198(13) 0.0237(15) 0.0251(14) -0.0029(11) 0.0028(11) 0.0015(11)
C39 0.0347(16) 0.0243(16) 0.0387(17) -0.0184(13) 0.0033(13) 0.0019(13)
C66 0.0234(14) 0.0380(19) 0.0375(17) -0.0023(14) 0.0012(13) 0.0011(13)
C61 0.0252(14) 0.0273(17) 0.0341(16) -0.0068(13) 0.0026(13) 0.0042(13)
C64 0.0376(17) 0.039(2) 0.0386(18) 0.0098(15) 0.0109(14) 0.0076(15)

loop_
_atom_type_symbol
_atom_type_description
_atom_type_scat_dispersion_real
_atom_type_scat_dispersion_imag
_atom_type_scat_source
C C 0.0033 0.0016 'International Tables Vol C Tables 4.2.6.8 and 6.1.1.4'
H H 0.0000 0.0000 'International Tables Vol C Tables 4.2.6.8 and 6.1.1.4'
Cl Cl 0.1484 0.1585 'International Tables Vol C Tables 4.2.6.8 and 6.1.1.4'

loop_
_geom_angle_atom_site_label_1
_geom_angle_atom_site_label_2
_geom_angle_atom_site_label_3
_geom_angle
_geom_angle_site_symmetry_1
_geom_angle_site_symmetry_3
Cl3 C77 Cl1 111.2(2) . .
Cl3 C77 Cl2 110.6(2) . .
Cl1 C77 Cl2 110.22(17) . .
C10 C9 C8 119.0(3) . .
C10 C9 C1 124.6(3) . .
C8 C9 C1 110.6(2) . .
C14 C14 C3 121.2(3) 2 .
C14 C14 C13 119.3(3) 2 .
C3 C14 C13 108.8(2) . .
C6 C5 C19 120.4(3) . .
C6 C5 C4 120.0(2) . .
C19 C5 C4 107.8(2) . .
C7 C21 C20 119.2(3) . .
C7 C21 C22 120.1(3) . .
C20 C21 C22 108.3(2) . .
C4 C3 C14 119.8(2) . .
C4 C3 C2 125.1(2) . .
C14 C3 C2 109.6(2) . .
C11 C12 C13 119.5(3) . .
C11 C12 C2 124.8(2) . .
C13 C12 C2 109.7(2) . .
C62 C63 C64 119.8(3) . .
C9 C10 C26 120.8(3) . .
C9 C10 C11 120.1(3) . .
C26 C10 C11 107.6(2) . .
C29 C28 C27 119.6(3) . .
C29 C28 C11 120.2(3) . .
C27 C28 C11 108.7(2) . .
C27 C38 C20 119.9(3) 2 .
C27 C38 C39 119.8(3) 2 .
C20 C38 C39 108.0(2) . .
C25 C26 C27 120.5(3) . .
C25 C26 C10 120.2(3) . .
C27 C26 C10 108.5(3) . .
C19 C20 C21 119.3(2) . .
C19 C20 C38 119.9(3) . .
C21 C20 C38 108.0(3) . .
C9 C1 C6 99.2(2) . .
C9 C1 C68 110.2(2) . .
C6 C1 C68 108.9(2) . .
C9 C1 C2 114.3(2) . .
C6 C1 C2 113.8(2) . .
C68 C1 C2 110.0(2) . .
C22 C23 C42 119.8(3) . .
C22 C23 C24 119.8(3) . .
C42 C23 C24 108.4(3) . .
C21 C7 C6 121.5(2) . .
C21 C7 C8 119.7(3) . .
C6 C7 C8 108.4(2) . .
C30 C13 C12 121.2(3) . .
C30 C13 C14 119.2(2) . .
C12 C13 C14 108.3(2) . .
C12 C11 C28 120.5(3) . .
C12 C11 C10 120.2(2) . .
C28 C11 C10 107.0(3) . .
C42 C42 C23 120.4(4) 2 .
C42 C42 C43 119.8(3) 2 .
C23 C42 C43 107.8(3) . .
C23 C22 C39 120.4(3) . .
C23 C22 C21 120.2(3) . .
C39 C22 C21 107.7(3) . .
C5 C6 C7 119.3(2) . .
C5 C6 C1 124.5(2) . .
C7 C6 C1 110.2(2) . .
C24 C8 C9 121.8(3) . .
C24 C8 C7 119.7(3) . .
C9 C8 C7 107.9(2) . .
C8 C24 C25 119.0(3) . .
C8 C24 C23 120.6(3) . .
C25 C24 C23 107.9(3) . .
C38 C27 C26 119.9(3) 2 .
C38 C27 C28 120.3(3) 2 .
C26 C27 C28 108.2(2) . .
C28 C29 C30 119.2(2) . .
C28 C29 C19 120.3(3) . 2
C30 C29 C19 108.7(2) . 2
C20 C19 C5 120.3(2) . .
C20 C19 C29 120.1(3) . 2
C5 C19 C29 108.1(2) . 2
C67 C68 C1 110.3(2) . .
C63 C62 C67 120.2(3) . .
C63 C62 C61 124.5(3) . .
C67 C62 C61 115.3(3) . .
C26 C25 C24 119.1(3) . .
C26 C25 C43 119.8(3) . .
C24 C25 C43 108.2(3) . .
C66 C67 C62 119.8(3) . .
C66 C67 C68 124.5(3) . .
C62 C67 C68 115.7(2) . .
C39 C43 C25 119.8(3) 2 .
C39 C43 C42 119.8(3) 2 .
C25 C43 C42 107.7(3) . .
C3 C4 C30 120.2(2) . 2
C3 C4 C5 120.1(2) . .
C30 C4 C5 106.9(2) 2 .
C13 C30 C29 119.4(2) . .
C13 C30 C4 120.2(2) . 2
C29 C30 C4 108.5(2) . 2
C66 C65 C64 119.8(3) . .
C3 C2 C12 99.8(2) . .
C3 C2 C61 108.5(2) . .
C12 C2 C61 110.1(2) . .
C3 C2 C1 113.7(2) . .
C12 C2 C1 113.6(2) . .
C61 C2 C1 110.6(2) . .
C43 C39 C22 119.8(3) 2 .
C43 C39 C38 120.3(3) 2 .
C22 C39 C38 107.9(3) . .
C67 C66 C65 120.3(3) . .
C62 C61 C2 110.6(2) . .
C65 C64 C63 120.2(3) . .

loop_
_geom_bond_atom_site_label_1
_geom_bond_atom_site_label_2
_geom_bond_distance
_geom_bond_site_symmetry_2
Cl1 C77 1.756(4) .
Cl2 C77 1.759(4) .
Cl3 C77 1.737(3) .
C9 C10 1.364(4) .
C9 C8 1.430(4) .
C9 C1 1.533(4) .
C14 C14 1.395(5) 2
C14 C3 1.432(4) .
C14 C13 1.442(4) .
C5 C6 1.372(4) .
C5 C19 1.445(4) .
C5 C4 1.474(4) .
C21 C7 1.391(4) .
C21 C20 1.440(4) .
C21 C22 1.455(4) .
C3 C4 1.363(4) .
C3 C2 1.534(4) .
C12 C11 1.361(4) .
C12 C13 1.431(4) .
C12 C2 1.542(4) .
C63 C62 1.381(4) .
C63 C64 1.393(5) .
C10 C26 1.446(4) .
C10 C11 1.479(4) .
C28 C29 1.395(4) .
C28 C27 1.447(4) .
C28 C11 1.447(4) .
C38 C27 1.389(4) 2
C38 C20 1.453(4) .
C38 C39 1.454(4) .
C26 C25 1.395(4) .
C26 C27 1.444(4) .
C20 C19 1.388(4) .
C1 C6 1.547(4) .
C1 C68 1.564(4) .
C1 C2 1.602(4) .
C23 C22 1.384(4) .
C23 C42 1.442(4) .
C23 C24 1.445(4) .
C7 C6 1.423(4) .
C7 C8 1.456(4) .
C13 C30 1.395(4) .
C42 C42 1.391(6) 2
C42 C43 1.455(5) .
C22 C39 1.451(4) .
C8 C24 1.391(4) .
C24 C25 1.443(4) .
C27 C38 1.389(4) 2
C29 C30 1.433(4) .
C29 C19 1.445(4) 2
C19 C29 1.445(4) 2
C68 C67 1.498(4) .
C62 C67 1.395(4) .
C62 C61 1.500(4) .
C25 C43 1.448(4) .
C67 C66 1.386(4) .
C43 C39 1.391(4) 2
C4 C30 1.456(4) 2
C30 C4 1.456(4) 2
C65 C66 1.387(5) .
C65 C64 1.388(5) .
C2 C61 1.562(4) .
C39 C43 1.391(4) 2
